data_1572072
loop_
_publ_author_name
'Wieprecht, Nele'
'Krummenacher, Ivo'
'W&#xfc;st, Leonie'
'Michel, Maximilian'
'Fuchs, Sonja'
'Nees, Samuel'
'H&#xe4;rterich, Marcel'
'Braunschweig, Holger'

_publ_section_title
;
 The forgotten borole: synthesis, properties and reactivity of a
 1-boraindene.
;
_journal_issue 31
_journal_name_full 'Chemical science'
_journal_page_first 12496
_journal_page_last 12501
_journal_paper_doi 10.1039/d4sc03817g
_journal_volume 15
_journal_year 2024
_chemical_formula_moiety 'C35 H30 B N'
_chemical_formula_sum 'C35 H30 B N'
_chemical_formula_weight 475.41
_space_group_crystal_system monoclinic
_space_group_IT_number 14
_space_group_name_Hall '-P 2ybc'
_space_group_name_H-M_alt 'P 1 21/c 1'
_atom_sites_solution_hydrogens geom
_atom_sites_solution_primary dual
_atom_sites_solution_secondary difmap
_audit_creation_method 'CIF-fill 1.2y (K.Radacki, 2005-22)'
_audit_update_record
;
2024-06-05 deposited with the CCDC.	2024-07-02 downloaded from the CCDC.
;
_cell_angle_alpha 90
_cell_angle_beta 113.055(2)
_cell_angle_gamma 90
_cell_formula_units_Z 4
_cell_length_a 13.2512(2)
_cell_length_b 14.86320(10)
_cell_length_c 14.8307(2)
_cell_measurement_reflns_used 22096
_cell_measurement_temperature 100(2)
_cell_measurement_theta_max 73.4760
_cell_measurement_theta_min 3.6040
_cell_volume 2687.68(7)
_computing_cell_refinement 'CrysAlisPro 1.171.41.73a (Rigaku OD, 2020)'
_computing_data_collection 'CrysAlisPro 1.171.41.73a (Rigaku OD, 2020)'
_computing_data_reduction 'CrysAlisPro 1.171.41.73a (Rigaku OD, 2020)'
_computing_molecular_graphics 'ShelXLe (Huebschle et all, 2011)'
_computing_publication_material 'SHELXL-2014/7 (Sheldrick, 2014)'
_computing_structure_refinement 'SHELXL-2014/7 (Sheldrick, 2014)'
_computing_structure_solution 'SHELXT (Sheldrick, 2014)'
_diffrn_ambient_environment N~2~
_diffrn_ambient_temperature 100.00(10)
_diffrn_detector HPA
_diffrn_detector_area_resol_mean 10.0
_diffrn_detector_type 'HyPix Arc150'
_diffrn_measured_fraction_theta_full 1.000
_diffrn_measured_fraction_theta_max 0.993
_diffrn_measurement_details
;
 List of Runs (angles in degrees, time in seconds):
 
   # Type    Start    End  Width  t~exp~   \w     \q     \k     \f   Frames
 --------------------------------------------------------------------------
   1  \w   -103.00 -68.00   0.50    5.77    --  -54.00 -50.00 172.94   70
   2  \w   -103.00 -68.00   0.50    5.77    --  -54.00 -48.00-135.67   70
   3  \w   -107.00 -72.00   0.50    5.77    --  -58.00 -49.00 -93.01   70
   4  \w     16.00  66.00   0.50    5.77    --   58.61 -95.00  60.00  100
   5  \w   -111.00 -76.00   0.50    5.77    --  -62.00 -50.00  77.96   70
   6  \w   -117.00 -83.00   0.50    5.77    --  -70.00 -55.00  16.16   68
   7  \w   -124.00 -87.00   0.50    5.77    --  -74.00 -44.00 -52.61   74
   8  \w   -125.00 -91.00   0.50    5.77    --  -79.50 -61.00 178.56   68
   9  \w   -124.00 -94.00   0.50    5.77    --  -79.50 -64.00 155.14   60
  10  \w   -105.00 -33.00   0.50    5.77    --  -79.50 135.00  36.34  144
  11  \w   -126.00 -92.00   0.50    5.77    --  -79.50 -57.00-128.87   68
  12  \w   -128.00 -95.00   0.50    5.77    --  -79.50-117.00 132.94   66
  13  \w     46.00 133.00   0.50    5.77    --   82.31  15.00-150.00  174
  14  \w     46.00 133.00   0.50    5.77    --   82.31  15.00  30.00  174
  15  \w     34.00  97.00   0.50    5.77    --   82.31-112.00-150.00  126
  16  \w     40.00  90.00   0.50    5.77    --   82.31 -95.00 -30.00  100
  17  \w     40.00  90.00   0.50    5.77    --   82.31 -95.00  30.00  100
  18  \w     34.00  97.00   0.50    5.77    --   82.31-112.00  30.00  126
  19  \w     34.00  97.00   0.50    5.77    --   82.31-112.00  60.00  126
  20  \w     34.00  97.00   0.50    5.77    --   82.31-112.00 150.00  126
  21  \w     38.00 105.00   0.50    5.77    --   85.25-134.00 145.81  134
  22  \w     44.00  72.00   0.50    5.77    --   85.25 -73.00-159.00   56
  23  \w     39.00 107.00   0.50    5.77    --   85.25-138.00 -99.18  136
  24  \w     42.00  93.00   0.50    5.77    --   85.25 -97.00  56.06  102
  25  \w     39.00  95.00   0.50    5.77    --   85.25-108.00 -71.71  112
  26  \w     41.00  94.00   0.50    5.77    --   85.25-100.00   5.58  106
  27  \w     45.00  88.00   0.50    5.77    --   85.25 -88.00-147.03   86
  28  \w     44.00  90.00   0.50    5.77    --   85.25 -91.00-113.07   92
  29  \w     37.00 100.00   0.50    5.77    --   85.25-122.00 176.20  126
  30  \w     97.00 131.00   0.50    5.77    --   85.25  60.00  74.43   68
  31  \w     45.00  77.00   0.50    5.77    --   85.25 -76.00 -70.20   64
  32  \w     97.00 134.00   0.50    5.77    --   85.25 125.00-114.18   74
  33  \w     36.00  99.00   0.50    5.77    --   85.25-121.00 -46.53  126
  34  \w    101.00 130.00   0.50    5.77    --   85.25  65.00  15.09   58
  35  \w     99.00 134.00   0.50    5.77    --   85.25  49.00 156.44   70
  36  \w     30.00  60.00   0.50    5.77    --   18.00  59.00 127.21   60
  37  \w    -74.00 -39.00   0.50    5.77    --  -26.00 -51.00 -87.24   70
  38  \w   -107.00 -72.00   0.50    5.77    --  -58.00 -49.00  37.35   70
  39  \w   -120.00 -82.00   0.50    5.77    --  -70.00 -42.00-104.34   76
  40  \w   -121.00 -86.00   0.50    5.77    --  -74.00 -56.00  75.92   70
  41  \w   -121.00 -86.00   0.50    5.77    --  -74.00 -55.00 153.24   70
  42  \w   -121.00 -86.00   0.50    5.77    --  -74.00 -58.00   4.19   70
  43  \w   -124.00 -87.00   0.50    5.77    --  -74.00 -44.00 108.06   74
  44  \w   -124.00 -87.00   0.50    5.77    --  -74.00 -45.00 121.66   74
  45  \w   -120.00 -86.00   0.50    5.77    --  -74.00 -59.00 -10.73   68
  46  \w   -120.00 -86.00   0.50    5.77    --  -74.00 -60.00-139.88   68
  47  \w    -97.00 -28.00   0.50    5.77    --  -76.37 112.00 -90.00  138
  48  \w   -126.00 -91.00   0.50    5.77    --  -78.00 -52.00  35.50   70
  49  \w   -127.00 -91.00   0.50    5.77    --  -79.50 -56.00-159.82   72
  50  \w   -127.00 -87.00   0.50    5.77    --  -79.50-132.00 117.98   80
  51  \w   -127.00 -87.00   0.50    5.77    --  -79.50-132.00 163.39   80
  52  \w   -127.00 -89.00   0.50    5.77    --  -79.50-129.00 -87.02   76
  53  \w   -128.00 -94.00   0.50    5.77    --  -79.50-118.00-135.53   68
  54  \w   -127.00 -92.00   0.50    5.77    --  -79.50 -53.00 -62.50   70
  55  \w   -128.00 -94.00   0.50    5.77    --  -79.50-119.00-174.15   68
  56  \w    -98.00 -31.00   0.50    5.77    --  -79.50 121.00 114.95  134
  57  \w   -125.00 -90.00   0.50    5.77    --  -79.50 -62.00 116.47   70
  58  \w   -128.00 -95.00   0.50    5.77    --  -79.50-117.00 -65.36   66
  59  \w   -124.00 -92.00   0.50    5.77    --  -79.50 -63.00 -91.96   64
  60  \w   -128.00 -96.00   0.50    5.77    --  -79.50-115.00  44.04   64
  61  \w     34.00  97.00   0.50    5.77    --   82.31-112.00  90.00  126
  62  \w     46.00 133.00   0.50    5.77    --   82.31  15.00  90.00  174
  63  \w     46.00 133.00   0.50    5.77    --   82.31  15.00 -30.00  174
  64  \w     25.00  54.00   0.50    5.77    --   14.00  61.00-126.22   58
  65  \w     34.00  60.00   0.50    5.77    --   22.00  58.00  20.65   52
  66  \w     34.00  60.00   0.50    5.77    --   22.00  59.00 170.46   52
  67  \w     34.00  60.00   0.50    5.77    --   22.00  59.00  86.34   52
  68  \w   -124.00 -89.00   0.50    5.77    --  -78.00 -61.00-113.39   70
  69  \w   -125.00 -90.00   0.50    5.77    --  -79.50 -62.00 -75.63   70
  70  \w   -125.00 -91.00   0.50    5.77    --  -79.50 -60.00 -15.35   68

;
_diffrn_measurement_device 'four-circle diffractometer'
_diffrn_measurement_device_type 'Rigaku XtaLAB Synergy-R'
_diffrn_measurement_method '\w scans'
_diffrn_radiation_monochromator 'multi-layer mirror'
_diffrn_radiation_type CuK\a
_diffrn_radiation_wavelength 1.54184
_diffrn_reflns_av_R_equivalents 0.0346
_diffrn_reflns_av_unetI/netI 0.0185
_diffrn_reflns_Laue_measured_fraction_full 1.000
_diffrn_reflns_Laue_measured_fraction_max 0.993
_diffrn_reflns_limit_h_max 16
_diffrn_reflns_limit_h_min -16
_diffrn_reflns_limit_k_max 18
_diffrn_reflns_limit_k_min -17
_diffrn_reflns_limit_l_max 18
_diffrn_reflns_limit_l_min -18
_diffrn_reflns_number 68531
_diffrn_reflns_point_group_measured_fraction_full 1.000
_diffrn_reflns_point_group_measured_fraction_max 0.993
_diffrn_reflns_theta_full 67.684
_diffrn_reflns_theta_max 74.963
_diffrn_reflns_theta_min 3.625
_diffrn_source 'rotating-anode X-ray tube'
_diffrn_source_type 'PhotonJet R X-ray Source'
_exptl_absorpt_coefficient_mu 0.503
_exptl_absorpt_correction_T_max 1.00000
_exptl_absorpt_correction_T_min 0.83854
_exptl_absorpt_correction_type multi-scan
_exptl_absorpt_process_details
;
CrysAlisPro 1.171.41.73a (Rigaku Oxford Diffraction, 2020) Empirical 
absorption correction using spherical harmonics, implemented in SCALE3 
ABSPACK scaling algorithm.
;
_exptl_crystal_colour 'clear colourless'
_exptl_crystal_density_diffrn 1.175
_exptl_crystal_description needle
_exptl_crystal_F_000 1008
_exptl_crystal_size_max 0.103
_exptl_crystal_size_mid 0.041
_exptl_crystal_size_min 0.027
_refine_diff_density_max 0.197
_refine_diff_density_min -0.224
_refine_diff_density_rms 0.036
_refine_ls_extinction_method none
_refine_ls_goodness_of_fit_ref 1.027
_refine_ls_hydrogen_treatment constr
_refine_ls_matrix_type full
_refine_ls_number_parameters 337
_refine_ls_number_reflns 5488
_refine_ls_number_restraints 0
_refine_ls_restrained_S_all 1.027
_refine_ls_R_factor_all 0.0542
_refine_ls_R_factor_gt 0.0417
_refine_ls_shift/su_max 0.000
_refine_ls_shift/su_mean 0.000
_refine_ls_structure_factor_coef Fsqd
_refine_ls_weighting_details 'w=1/[\s^2^(Fo^2^)+(0.0557P)^2^+0.7343P] where P=(Fo^2^+2Fc^2^)/3'
_refine_ls_weighting_scheme calc
_refine_ls_wR_factor_gt 0.1055
_refine_ls_wR_factor_ref 0.1128
_reflns_Friedel_coverage 0.000
_reflns_number_gt 4403
_reflns_number_total 5488
_reflns_threshold_expression 'I > 2\s(I)'
_cod_data_source_file d4sc03817g2.cif
_cod_data_source_block 2
_cod_depositor_comments 'Adding full bibliography for 1572071--1572079.cif.'
_cod_original_sg_symbol_H-M 'P 21/c'
_cod_database_code 1572072
_shelx_shelxl_version_number 2014/7
_shelx_space_group_comment
;
The symmetry employed for this shelxl refinement is uniquely defined
by the following loop, which should always be used as a source of
symmetry information in preference to the above space-group names.
They are only intended as comments.
;
_shelx_estimated_absorpt_t_min 0.951
_shelx_estimated_absorpt_t_max 0.985

loop_
_space_group_symop_operation_xyz
'x, y, z'
'-x, y+1/2, -z+1/2'
'-x, -y, -z'
'x, -y-1/2, z-1/2'

loop_
_atom_site_label
_atom_site_type_symbol
_atom_site_fract_x
_atom_site_fract_y
_atom_site_fract_z
_atom_site_U_iso_or_equiv
_atom_site_adp_type
_atom_site_occupancy
_atom_site_site_symmetry_order
_atom_site_calc_flag
_atom_site_refinement_flags_posn
_atom_site_refinement_flags_adp
_atom_site_refinement_flags_occupancy
_atom_site_disorder_assembly
_atom_site_disorder_group
B1_1 B 0.69177(13) 0.41090(10) 0.52369(11) 0.0316(3) Uani 1 1 d . . . . .
N2_1 N 0.74998(9) 0.37399(7) 0.61904(8) 0.0301(2) Uani 1 1 d . . . . .
C3_1 C 0.75056(10) 0.28124(8) 0.63895(9) 0.0296(3) Uani 1 1 d . . . . .
C4_1 C 0.68880(11) 0.22248(8) 0.56831(9) 0.0297(3) Uani 1 1 d . . . . .
C5_1 C 0.61795(10) 0.25308(9) 0.47096(9) 0.0300(3) Uani 1 1 d . . . . .
C6_1 C 0.54542(11) 0.19375(9) 0.40147(10) 0.0334(3) Uani 1 1 d . . . . .
H6_1 H 0.5430 0.1323 0.4180 0.040 Uiso 1 1 calc R U . . .
C7_1 C 0.47793(11) 0.22416(10) 0.30963(10) 0.0360(3) Uani 1 1 d . . . . .
H7_1 H 0.4291 0.1835 0.2637 0.043 Uiso 1 1 calc R U . . .
C8_1 C 0.48083(11) 0.31394(10) 0.28379(10) 0.0363(3) Uani 1 1 d . . . . .
H8_1 H 0.4344 0.3345 0.2204 0.044 Uiso 1 1 calc R U . . .
C9_1 C 0.55157(11) 0.37271(10) 0.35084(10) 0.0346(3) Uani 1 1 d . . . . .
H9_1 H 0.5537 0.4337 0.3326 0.042 Uiso 1 1 calc R U . . .
C10_1 C 0.62077(11) 0.34474(9) 0.44573(9) 0.0305(3) Uani 1 1 d . . . . .
C1_2 C 0.70015(11) 0.51400(9) 0.50095(10) 0.0320(3) Uani 1 1 d . . . . .
C2_2 C 0.74791(11) 0.53849(9) 0.43548(10) 0.0360(3) Uani 1 1 d . . . . .
H2_2 H 0.7766 0.4929 0.4073 0.043 Uiso 1 1 calc R U . . .
C3_2 C 0.75444(12) 0.62797(10) 0.41073(10) 0.0392(3) Uani 1 1 d . . . . .
H3_2 H 0.7883 0.6430 0.3669 0.047 Uiso 1 1 calc R U . . .
C4_2 C 0.71144(12) 0.69526(10) 0.45005(10) 0.0408(3) Uani 1 1 d . . . . .
H4_2 H 0.7158 0.7564 0.4334 0.049 Uiso 1 1 calc R U . . .
C5_2 C 0.66224(13) 0.67265(10) 0.51348(11) 0.0428(4) Uani 1 1 d . . . . .
H5_2 H 0.6315 0.7183 0.5397 0.051 Uiso 1 1 calc R U . . .
C6_2 C 0.65751(12) 0.58348(10) 0.53923(11) 0.0388(3) Uani 1 1 d . . . . .
H6_2 H 0.6245 0.5692 0.5839 0.047 Uiso 1 1 calc R U . . .
C1_3 C 0.82620(11) 0.24932(8) 0.73864(9) 0.0299(3) Uani 1 1 d . . . . .
C2_3 C 0.93266(12) 0.22484(10) 0.75413(11) 0.0413(3) Uani 1 1 d . . . . .
H2_3 H 0.9573 0.2306 0.7023 0.050 Uiso 1 1 calc R U . . .
C3_3 C 1.00402(13) 0.19194(11) 0.84464(11) 0.0455(4) Uani 1 1 d . . . . .
H3_3 H 1.0767 0.1753 0.8541 0.055 Uiso 1 1 calc R U . . .
C4_3 C 0.96944(12) 0.18347(9) 0.92015(10) 0.0372(3) Uani 1 1 d . . . . .
H4_3 H 1.0183 0.1616 0.9821 0.045 Uiso 1 1 calc R U . . .
C5_3 C 0.86364(12) 0.20677(10) 0.90580(10) 0.0379(3) Uani 1 1 d . . . . .
H5_3 H 0.8393 0.2004 0.9578 0.045 Uiso 1 1 calc R U . . .
C6_3 C 0.79226(11) 0.23961(10) 0.81561(10) 0.0359(3) Uani 1 1 d . . . . .
H6_3 H 0.7195 0.2556 0.8065 0.043 Uiso 1 1 calc R U . . .
C1_4 C 0.69324(10) 0.12370(9) 0.59012(9) 0.0303(3) Uani 1 1 d . . . . .
C2_4 C 0.64300(12) 0.08862(9) 0.64868(11) 0.0379(3) Uani 1 1 d . . . . .
H2_4 H 0.6052 0.1278 0.6755 0.045 Uiso 1 1 calc R U . . .
C3_4 C 0.64706(13) -0.00295(10) 0.66881(11) 0.0416(3) Uani 1 1 d . . . . .
H3_4 H 0.6124 -0.0258 0.7093 0.050 Uiso 1 1 calc R U . . .
C4_4 C 0.70123(13) -0.06069(9) 0.63023(11) 0.0396(3) Uani 1 1 d . . . . .
H4_4 H 0.7047 -0.1232 0.6445 0.048 Uiso 1 1 calc R U . . .
C5_4 C 0.75032(13) -0.02697(10) 0.57081(11) 0.0415(3) Uani 1 1 d . . . . .
H5_4 H 0.7874 -0.0665 0.5437 0.050 Uiso 1 1 calc R U . . .
C6_4 C 0.74586(12) 0.06466(9) 0.55023(11) 0.0382(3) Uani 1 1 d . . . . .
H6_4 H 0.7791 0.0870 0.5085 0.046 Uiso 1 1 calc R U . . .
C1_5 C 0.80357(11) 0.43405(8) 0.70126(9) 0.0308(3) Uani 1 1 d . . . . .
C2_5 C 0.90990(11) 0.46436(9) 0.72256(10) 0.0340(3) Uani 1 1 d . . . . .
C3_5 C 0.95575(12) 0.52396(9) 0.80110(10) 0.0381(3) Uani 1 1 d . . . . .
H3_5 H 1.0287 0.5445 0.8175 0.046 Uiso 1 1 calc R U . . .
C4_5 C 0.89830(13) 0.55419(9) 0.85590(11) 0.0386(3) Uani 1 1 d . . . . .
C5_5 C 0.79182(12) 0.52349(9) 0.83118(10) 0.0371(3) Uani 1 1 d . . . . .
H5_5 H 0.7512 0.5441 0.8676 0.045 Uiso 1 1 calc R U . . .
C6_5 C 0.74289(11) 0.46324(9) 0.75442(10) 0.0329(3) Uani 1 1 d . . . . .
C7_5 C 0.97436(12) 0.43753(11) 0.66281(11) 0.0417(3) Uani 1 1 d . . . . .
H7A_5 H 0.9498 0.4731 0.6024 0.063 Uiso 1 1 calc R U . . .
H7B_5 H 0.9627 0.3735 0.6463 0.063 Uiso 1 1 calc R U . . .
H7C_5 H 1.0526 0.4485 0.7008 0.063 Uiso 1 1 calc R U . . .
C8_5 C 0.95016(15) 0.61890(11) 0.93994(12) 0.0502(4) Uani 1 1 d . . . . .
H8A_5 H 1.0140 0.6475 0.9342 0.075 Uiso 1 1 calc R U . . .
H8B_5 H 0.9735 0.5861 1.0021 0.075 Uiso 1 1 calc R U . . .
H8C_5 H 0.8967 0.6651 0.9381 0.075 Uiso 1 1 calc R U . . .
C9_5 C 0.62645(12) 0.43283(10) 0.72802(11) 0.0401(3) Uani 1 1 d . . . . .
H9A_5 H 0.5806 0.4545 0.6623 0.060 Uiso 1 1 calc R U . . .
H9B_5 H 0.5990 0.4572 0.7755 0.060 Uiso 1 1 calc R U . . .
H9C_5 H 0.6240 0.3670 0.7291 0.060 Uiso 1 1 calc R U . . .

loop_
_atom_site_aniso_label
_atom_site_aniso_U_11
_atom_site_aniso_U_22
_atom_site_aniso_U_33
_atom_site_aniso_U_23
_atom_site_aniso_U_13
_atom_site_aniso_U_12
B1_1 0.0325(7) 0.0288(7) 0.0327(8) -0.0001(6) 0.0118(6) 0.0008(6)
N2_1 0.0331(6) 0.0241(5) 0.0292(6) -0.0028(4) 0.0082(5) -0.0020(4)
C3_1 0.0308(6) 0.0258(6) 0.0300(7) -0.0009(5) 0.0095(5) -0.0004(5)
C4_1 0.0307(6) 0.0259(6) 0.0303(7) -0.0012(5) 0.0095(5) -0.0013(5)
C5_1 0.0291(6) 0.0305(7) 0.0292(7) -0.0019(5) 0.0101(5) -0.0009(5)
C6_1 0.0335(7) 0.0311(7) 0.0324(7) -0.0023(5) 0.0095(6) -0.0030(5)
C7_1 0.0337(7) 0.0371(7) 0.0324(7) -0.0044(6) 0.0078(6) -0.0042(6)
C8_1 0.0335(7) 0.0410(8) 0.0290(7) 0.0018(6) 0.0064(6) 0.0001(6)
C9_1 0.0358(7) 0.0327(7) 0.0326(7) 0.0016(6) 0.0103(6) 0.0004(6)
C10_1 0.0304(6) 0.0305(7) 0.0296(7) -0.0003(5) 0.0107(5) 0.0009(5)
C1_2 0.0321(7) 0.0287(7) 0.0288(7) -0.0002(5) 0.0051(5) -0.0010(5)
C2_2 0.0380(7) 0.0335(7) 0.0324(7) 0.0006(6) 0.0093(6) 0.0006(6)
C3_2 0.0379(7) 0.0385(8) 0.0348(7) 0.0057(6) 0.0074(6) -0.0047(6)
C4_2 0.0430(8) 0.0285(7) 0.0373(8) 0.0049(6) 0.0010(6) -0.0029(6)
C5_2 0.0490(9) 0.0302(7) 0.0434(8) -0.0015(6) 0.0119(7) 0.0047(6)
C6_2 0.0440(8) 0.0327(7) 0.0384(8) 0.0011(6) 0.0149(6) 0.0022(6)
C1_3 0.0327(6) 0.0214(6) 0.0297(7) -0.0038(5) 0.0059(5) -0.0022(5)
C2_3 0.0398(8) 0.0475(9) 0.0351(8) 0.0016(6) 0.0130(6) 0.0075(6)
C3_3 0.0366(8) 0.0529(9) 0.0409(8) 0.0011(7) 0.0085(6) 0.0119(7)
C4_3 0.0380(7) 0.0315(7) 0.0320(7) -0.0014(6) 0.0027(6) 0.0018(6)
C5_3 0.0388(7) 0.0374(8) 0.0320(7) 0.0023(6) 0.0078(6) -0.0025(6)
C6_3 0.0313(7) 0.0380(7) 0.0339(7) 0.0031(6) 0.0081(6) -0.0001(6)
C1_4 0.0308(6) 0.0272(6) 0.0269(6) -0.0032(5) 0.0049(5) -0.0034(5)
C2_4 0.0465(8) 0.0301(7) 0.0387(8) -0.0054(6) 0.0184(6) -0.0049(6)
C3_4 0.0558(9) 0.0315(7) 0.0390(8) -0.0021(6) 0.0202(7) -0.0094(6)
C4_4 0.0484(8) 0.0263(7) 0.0377(8) -0.0006(6) 0.0098(6) -0.0041(6)
C5_4 0.0471(8) 0.0302(7) 0.0468(9) -0.0030(6) 0.0179(7) 0.0018(6)
C6_4 0.0421(8) 0.0314(7) 0.0428(8) 0.0001(6) 0.0185(6) 0.0000(6)
C1_5 0.0370(7) 0.0227(6) 0.0274(6) -0.0014(5) 0.0069(5) -0.0008(5)
C2_5 0.0368(7) 0.0270(6) 0.0341(7) -0.0031(5) 0.0096(6) -0.0004(5)
C3_5 0.0394(7) 0.0311(7) 0.0384(8) -0.0064(6) 0.0094(6) -0.0053(6)
C4_5 0.0487(8) 0.0290(7) 0.0344(7) -0.0053(6) 0.0123(6) -0.0027(6)
C5_5 0.0482(8) 0.0293(7) 0.0337(7) -0.0012(6) 0.0159(6) 0.0019(6)
C6_5 0.0389(7) 0.0256(6) 0.0315(7) 0.0029(5) 0.0107(6) 0.0014(5)
C7_5 0.0390(8) 0.0401(8) 0.0445(8) -0.0096(6) 0.0146(7) -0.0034(6)
C8_5 0.0598(10) 0.0433(9) 0.0451(9) -0.0163(7) 0.0181(8) -0.0087(7)
C9_5 0.0434(8) 0.0352(7) 0.0428(8) 0.0029(6) 0.0180(7) 0.0008(6)

loop_
_atom_type_symbol
_atom_type_description
_atom_type_scat_dispersion_real
_atom_type_scat_dispersion_imag
_atom_type_scat_source
C C 0.0181 0.0091 'International Tables Vol C Tables 4.2.6.8 and 6.1.1.4'
H H 0.0000 0.0000 'International Tables Vol C Tables 4.2.6.8 and 6.1.1.4'
B B 0.0090 0.0039 'International Tables Vol C Tables 4.2.6.8 and 6.1.1.4'
N N 0.0311 0.0180 'International Tables Vol C Tables 4.2.6.8 and 6.1.1.4'

loop_
_exptl_crystal_face_index_h
_exptl_crystal_face_index_k
_exptl_crystal_face_index_l
_exptl_crystal_face_perp_dist
-1 -2 1 0.0410
-1 2 -2 0.0188
-2 0 -1 0.0147
-2 1 -1 0.0096
1 0 0 0.0204
-1 0 0 0.0065
2 -1 0 0.0270
-2 1 0 0.0056
0 -2 1 0.0438
1 -1 0 0.0295
2 0 -1 0.0346
1 1 -1 0.0259
-2 0 1 0.0288
1 -2 0 0.0319
0 2 1 0.0120
0 -2 -1 0.0338
-1 -2 0 0.0308
1 2 0 0.0010
0 -1 2 0.0461
0 1 -2 0.0344

loop_
_geom_angle_atom_site_label_1
_geom_angle_atom_site_label_2
_geom_angle_atom_site_label_3
_geom_angle
_geom_angle_site_symmetry_1
_geom_angle_site_symmetry_3
_geom_angle_publ_flag
N2_1 B1_1 C10_1 115.80(12) . . ?
N2_1 B1_1 C1_2 121.81(12) . . ?
C10_1 B1_1 C1_2 122.39(12) . . ?
C3_1 N2_1 B1_1 122.66(11) . . ?
C3_1 N2_1 C1_5 117.67(10) . . ?
B1_1 N2_1 C1_5 119.47(11) . . ?
C4_1 C3_1 N2_1 120.88(11) . . ?
C4_1 C3_1 C1_3 121.51(11) . . ?
N2_1 C3_1 C1_3 117.53(11) . . ?
C3_1 C4_1 C5_1 121.53(12) . . ?
C3_1 C4_1 C1_4 120.03(11) . . ?
C5_1 C4_1 C1_4 118.44(11) . . ?
C6_1 C5_1 C10_1 119.28(12) . . ?
C6_1 C5_1 C4_1 121.39(12) . . ?
C10_1 C5_1 C4_1 119.32(11) . . ?
C7_1 C6_1 C5_1 120.62(13) . . ?
C7_1 C6_1 H6_1 119.7 . . ?
C5_1 C6_1 H6_1 119.7 . . ?
C6_1 C7_1 C8_1 120.54(13) . . ?
C6_1 C7_1 H7_1 119.7 . . ?
C8_1 C7_1 H7_1 119.7 . . ?
C9_1 C8_1 C7_1 119.52(13) . . ?
C9_1 C8_1 H8_1 120.2 . . ?
C7_1 C8_1 H8_1 120.2 . . ?
C8_1 C9_1 C10_1 121.77(13) . . ?
C8_1 C9_1 H9_1 119.1 . . ?
C10_1 C9_1 H9_1 119.1 . . ?
C9_1 C10_1 C5_1 118.26(12) . . ?
C9_1 C10_1 B1_1 122.20(12) . . ?
C5_1 C10_1 B1_1 119.39(12) . . ?
C2_2 C1_2 C6_2 116.98(13) . . ?
C2_2 C1_2 B1_1 119.25(12) . . ?
C6_2 C1_2 B1_1 123.70(13) . . ?
C3_2 C2_2 C1_2 121.58(14) . . ?
C3_2 C2_2 H2_2 119.2 . . ?
C1_2 C2_2 H2_2 119.2 . . ?
C4_2 C3_2 C2_2 119.99(14) . . ?
C4_2 C3_2 H3_2 120.0 . . ?
C2_2 C3_2 H3_2 120.0 . . ?
C5_2 C4_2 C3_2 119.50(13) . . ?
C5_2 C4_2 H4_2 120.2 . . ?
C3_2 C4_2 H4_2 120.2 . . ?
C4_2 C5_2 C6_2 120.31(14) . . ?
C4_2 C5_2 H5_2 119.8 . . ?
C6_2 C5_2 H5_2 119.8 . . ?
C5_2 C6_2 C1_2 121.61(14) . . ?
C5_2 C6_2 H6_2 119.2 . . ?
C1_2 C6_2 H6_2 119.2 . . ?
C2_3 C1_3 C6_3 118.20(12) . . ?
C2_3 C1_3 C3_1 119.33(12) . . ?
C6_3 C1_3 C3_1 122.41(12) . . ?
C1_3 C2_3 C3_3 120.97(14) . . ?
C1_3 C2_3 H2_3 119.5 . . ?
C3_3 C2_3 H2_3 119.5 . . ?
C4_3 C3_3 C2_3 120.08(14) . . ?
C4_3 C3_3 H3_3 120.0 . . ?
C2_3 C3_3 H3_3 120.0 . . ?
C3_3 C4_3 C5_3 119.73(13) . . ?
C3_3 C4_3 H4_3 120.1 . . ?
C5_3 C4_3 H4_3 120.1 . . ?
C4_3 C5_3 C6_3 120.32(14) . . ?
C4_3 C5_3 H5_3 119.8 . . ?
C6_3 C5_3 H5_3 119.8 . . ?
C1_3 C6_3 C5_3 120.69(13) . . ?
C1_3 C6_3 H6_3 119.7 . . ?
C5_3 C6_3 H6_3 119.7 . . ?
C2_4 C1_4 C6_4 118.26(13) . . ?
C2_4 C1_4 C4_1 121.03(12) . . ?
C6_4 C1_4 C4_1 120.70(12) . . ?
C1_4 C2_4 C3_4 121.01(14) . . ?
C1_4 C2_4 H2_4 119.5 . . ?
C3_4 C2_4 H2_4 119.5 . . ?
C4_4 C3_4 C2_4 120.20(14) . . ?
C4_4 C3_4 H3_4 119.9 . . ?
C2_4 C3_4 H3_4 119.9 . . ?
C5_4 C4_4 C3_4 119.46(13) . . ?
C5_4 C4_4 H4_4 120.3 . . ?
C3_4 C4_4 H4_4 120.3 . . ?
C4_4 C5_4 C6_4 120.39(14) . . ?
C4_4 C5_4 H5_4 119.8 . . ?
C6_4 C5_4 H5_4 119.8 . . ?
C1_4 C6_4 C5_4 120.67(14) . . ?
C1_4 C6_4 H6_4 119.7 . . ?
C5_4 C6_4 H6_4 119.7 . . ?
C2_5 C1_5 C6_5 121.75(12) . . ?
C2_5 C1_5 N2_1 120.52(12) . . ?
C6_5 C1_5 N2_1 117.67(12) . . ?
C1_5 C2_5 C3_5 117.69(13) . . ?
C1_5 C2_5 C7_5 122.52(12) . . ?
C3_5 C2_5 C7_5 119.76(13) . . ?
C4_5 C3_5 C2_5 122.25(13) . . ?
C4_5 C3_5 H3_5 118.9 . . ?
C2_5 C3_5 H3_5 118.9 . . ?
C3_5 C4_5 C5_5 118.20(13) . . ?
C3_5 C4_5 C8_5 120.86(14) . . ?
C5_5 C4_5 C8_5 120.94(14) . . ?
C4_5 C5_5 C6_5 121.77(13) . . ?
C4_5 C5_5 H5_5 119.1 . . ?
C6_5 C5_5 H5_5 119.1 . . ?
C5_5 C6_5 C1_5 118.31(13) . . ?
C5_5 C6_5 C9_5 120.48(13) . . ?
C1_5 C6_5 C9_5 121.18(12) . . ?
C2_5 C7_5 H7A_5 109.5 . . ?
C2_5 C7_5 H7B_5 109.5 . . ?
H7A_5 C7_5 H7B_5 109.5 . . ?
C2_5 C7_5 H7C_5 109.5 . . ?
H7A_5 C7_5 H7C_5 109.5 . . ?
H7B_5 C7_5 H7C_5 109.5 . . ?
C4_5 C8_5 H8A_5 109.5 . . ?
C4_5 C8_5 H8B_5 109.5 . . ?
H8A_5 C8_5 H8B_5 109.5 . . ?
C4_5 C8_5 H8C_5 109.5 . . ?
H8A_5 C8_5 H8C_5 109.5 . . ?
H8B_5 C8_5 H8C_5 109.5 . . ?
C6_5 C9_5 H9A_5 109.5 . . ?
C6_5 C9_5 H9B_5 109.5 . . ?
H9A_5 C9_5 H9B_5 109.5 . . ?
C6_5 C9_5 H9C_5 109.5 . . ?
H9A_5 C9_5 H9C_5 109.5 . . ?
H9B_5 C9_5 H9C_5 109.5 . . ?

loop_
_geom_bond_atom_site_label_1
_geom_bond_atom_site_label_2
_geom_bond_distance
_geom_bond_site_symmetry_2
_geom_bond_publ_flag
B1_1 N2_1 1.4287(18) . ?
B1_1 C10_1 1.529(2) . ?
B1_1 C1_2 1.582(2) . ?
N2_1 C3_1 1.4093(16) . ?
N2_1 C1_5 1.4526(16) . ?
C3_1 C4_1 1.3632(18) . ?
C3_1 C1_3 1.5016(17) . ?
C4_1 C5_1 1.4529(18) . ?
C4_1 C1_4 1.4996(17) . ?
C5_1 C6_1 1.4098(18) . ?
C5_1 C10_1 1.4172(18) . ?
C6_1 C7_1 1.3803(19) . ?
C6_1 H6_1 0.9500 . ?
C7_1 C8_1 1.393(2) . ?
C7_1 H7_1 0.9500 . ?
C8_1 C9_1 1.3786(19) . ?
C8_1 H8_1 0.9500 . ?
C9_1 C10_1 1.4083(18) . ?
C9_1 H9_1 0.9500 . ?
C1_2 C2_2 1.399(2) . ?
C1_2 C6_2 1.400(2) . ?
C2_2 C3_2 1.391(2) . ?
C2_2 H2_2 0.9500 . ?
C3_2 C4_2 1.388(2) . ?
C3_2 H3_2 0.9500 . ?
C4_2 C5_2 1.380(2) . ?
C4_2 H4_2 0.9500 . ?
C5_2 C6_2 1.387(2) . ?
C5_2 H5_2 0.9500 . ?
C6_2 H6_2 0.9500 . ?
C1_3 C2_3 1.3862(19) . ?
C1_3 C6_3 1.3886(19) . ?
C2_3 C3_3 1.393(2) . ?
C2_3 H2_3 0.9500 . ?
C3_3 C4_3 1.372(2) . ?
C3_3 H3_3 0.9500 . ?
C4_3 C5_3 1.377(2) . ?
C4_3 H4_3 0.9500 . ?
C5_3 C6_3 1.3897(19) . ?
C5_3 H5_3 0.9500 . ?
C6_3 H6_3 0.9500 . ?
C1_4 C2_4 1.3864(19) . ?
C1_4 C6_4 1.3891(19) . ?
C2_4 C3_4 1.390(2) . ?
C2_4 H2_4 0.9500 . ?
C3_4 C4_4 1.379(2) . ?
C3_4 H3_4 0.9500 . ?
C4_4 C5_4 1.378(2) . ?
C4_4 H4_4 0.9500 . ?
C5_4 C6_4 1.392(2) . ?
C5_4 H5_4 0.9500 . ?
C6_4 H6_4 0.9500 . ?
C1_5 C2_5 1.3927(19) . ?
C1_5 C6_5 1.3973(19) . ?
C2_5 C3_5 1.3986(19) . ?
C2_5 C7_5 1.506(2) . ?
C3_5 C4_5 1.388(2) . ?
C3_5 H3_5 0.9500 . ?
C4_5 C5_5 1.389(2) . ?
C4_5 C8_5 1.510(2) . ?
C5_5 C6_5 1.3930(19) . ?
C5_5 H5_5 0.9500 . ?
C6_5 C9_5 1.5051(19) . ?
C7_5 H7A_5 0.9800 . ?
C7_5 H7B_5 0.9800 . ?
C7_5 H7C_5 0.9800 . ?
C8_5 H8A_5 0.9800 . ?
C8_5 H8B_5 0.9800 . ?
C8_5 H8C_5 0.9800 . ?
C9_5 H9A_5 0.9800 . ?
C9_5 H9B_5 0.9800 . ?
C9_5 H9C_5 0.9800 . ?

loop_
_geom_torsion_atom_site_label_1
_geom_torsion_atom_site_label_2
_geom_torsion_atom_site_label_3
_geom_torsion_atom_site_label_4
_geom_torsion
_geom_torsion_site_symmetry_1
_geom_torsion_site_symmetry_2
_geom_torsion_site_symmetry_3
_geom_torsion_site_symmetry_4
_geom_torsion_publ_flag
C10_1 B1_1 N2_1 C3_1 5.52(19) . . . . ?
C1_2 B1_1 N2_1 C3_1 -174.83(12) . . . . ?
C10_1 B1_1 N2_1 C1_5 -169.16(12) . . . . ?
C1_2 B1_1 N2_1 C1_5 10.49(19) . . . . ?
B1_1 N2_1 C3_1 C4_1 -4.4(2) . . . . ?
C1_5 N2_1 C3_1 C4_1 170.42(12) . . . . ?
B1_1 N2_1 C3_1 C1_3 172.30(12) . . . . ?
C1_5 N2_1 C3_1 C1_3 -12.93(17) . . . . ?
N2_1 C3_1 C4_1 C5_1 -1.7(2) . . . . ?
C1_3 C3_1 C4_1 C5_1 -178.22(12) . . . . ?
N2_1 C3_1 C4_1 C1_4 178.13(12) . . . . ?
C1_3 C3_1 C4_1 C1_4 1.6(2) . . . . ?
C3_1 C4_1 C5_1 C6_1 -173.07(13) . . . . ?
C1_4 C4_1 C5_1 C6_1 7.11(19) . . . . ?
C3_1 C4_1 C5_1 C10_1 6.1(2) . . . . ?
C1_4 C4_1 C5_1 C10_1 -173.72(12) . . . . ?
C10_1 C5_1 C6_1 C7_1 0.2(2) . . . . ?
C4_1 C5_1 C6_1 C7_1 179.37(13) . . . . ?
C5_1 C6_1 C7_1 C8_1 0.4(2) . . . . ?
C6_1 C7_1 C8_1 C9_1 -0.2(2) . . . . ?
C7_1 C8_1 C9_1 C10_1 -0.6(2) . . . . ?
C8_1 C9_1 C10_1 C5_1 1.2(2) . . . . ?
C8_1 C9_1 C10_1 B1_1 -174.27(13) . . . . ?
C6_1 C5_1 C10_1 C9_1 -0.99(19) . . . . ?
C4_1 C5_1 C10_1 C9_1 179.82(12) . . . . ?
C6_1 C5_1 C10_1 B1_1 174.64(12) . . . . ?
C4_1 C5_1 C10_1 B1_1 -4.55(19) . . . . ?
N2_1 B1_1 C10_1 C9_1 174.47(12) . . . . ?
C1_2 B1_1 C10_1 C9_1 -5.2(2) . . . . ?
N2_1 B1_1 C10_1 C5_1 -0.98(19) . . . . ?
C1_2 B1_1 C10_1 C5_1 179.37(12) . . . . ?
N2_1 B1_1 C1_2 C2_2 115.03(15) . . . . ?
C10_1 B1_1 C1_2 C2_2 -65.34(18) . . . . ?
N2_1 B1_1 C1_2 C6_2 -68.13(19) . . . . ?
C10_1 B1_1 C1_2 C6_2 111.51(16) . . . . ?
C6_2 C1_2 C2_2 C3_2 1.0(2) . . . . ?
B1_1 C1_2 C2_2 C3_2 178.10(13) . . . . ?
C1_2 C2_2 C3_2 C4_2 -1.0(2) . . . . ?
C2_2 C3_2 C4_2 C5_2 -0.1(2) . . . . ?
C3_2 C4_2 C5_2 C6_2 1.2(2) . . . . ?
C4_2 C5_2 C6_2 C1_2 -1.1(2) . . . . ?
C2_2 C1_2 C6_2 C5_2 0.0(2) . . . . ?
B1_1 C1_2 C6_2 C5_2 -176.87(14) . . . . ?
C4_1 C3_1 C1_3 C2_3 87.60(17) . . . . ?
N2_1 C3_1 C1_3 C2_3 -89.03(16) . . . . ?
C4_1 C3_1 C1_3 C6_3 -89.59(17) . . . . ?
N2_1 C3_1 C1_3 C6_3 93.78(15) . . . . ?
C6_3 C1_3 C2_3 C3_3 -0.4(2) . . . . ?
C3_1 C1_3 C2_3 C3_3 -177.74(13) . . . . ?
C1_3 C2_3 C3_3 C4_3 -0.1(2) . . . . ?
C2_3 C3_3 C4_3 C5_3 0.6(2) . . . . ?
C3_3 C4_3 C5_3 C6_3 -0.6(2) . . . . ?
C2_3 C1_3 C6_3 C5_3 0.4(2) . . . . ?
C3_1 C1_3 C6_3 C5_3 177.65(12) . . . . ?
C4_3 C5_3 C6_3 C1_3 0.1(2) . . . . ?
C3_1 C4_1 C1_4 C2_4 73.77(17) . . . . ?
C5_1 C4_1 C1_4 C2_4 -106.40(15) . . . . ?
C3_1 C4_1 C1_4 C6_4 -107.69(16) . . . . ?
C5_1 C4_1 C1_4 C6_4 72.14(17) . . . . ?
C6_4 C1_4 C2_4 C3_4 1.4(2) . . . . ?
C4_1 C1_4 C2_4 C3_4 179.95(13) . . . . ?
C1_4 C2_4 C3_4 C4_4 -0.2(2) . . . . ?
C2_4 C3_4 C4_4 C5_4 -0.6(2) . . . . ?
C3_4 C4_4 C5_4 C6_4 0.3(2) . . . . ?
C2_4 C1_4 C6_4 C5_4 -1.7(2) . . . . ?
C4_1 C1_4 C6_4 C5_4 179.75(13) . . . . ?
C4_4 C5_4 C6_4 C1_4 0.8(2) . . . . ?
C3_1 N2_1 C1_5 C2_5 98.37(15) . . . . ?
B1_1 N2_1 C1_5 C2_5 -86.68(16) . . . . ?
C3_1 N2_1 C1_5 C6_5 -84.66(15) . . . . ?
B1_1 N2_1 C1_5 C6_5 90.28(15) . . . . ?
C6_5 C1_5 C2_5 C3_5 1.5(2) . . . . ?
N2_1 C1_5 C2_5 C3_5 178.32(12) . . . . ?
C6_5 C1_5 C2_5 C7_5 -176.68(13) . . . . ?
N2_1 C1_5 C2_5 C7_5 0.2(2) . . . . ?
C1_5 C2_5 C3_5 C4_5 -1.2(2) . . . . ?
C7_5 C2_5 C3_5 C4_5 177.03(14) . . . . ?
C2_5 C3_5 C4_5 C5_5 0.1(2) . . . . ?
C2_5 C3_5 C4_5 C8_5 -179.70(14) . . . . ?
C3_5 C4_5 C5_5 C6_5 0.7(2) . . . . ?
C8_5 C4_5 C5_5 C6_5 -179.48(14) . . . . ?
C4_5 C5_5 C6_5 C1_5 -0.4(2) . . . . ?
C4_5 C5_5 C6_5 C9_5 -178.64(13) . . . . ?
C2_5 C1_5 C6_5 C5_5 -0.7(2) . . . . ?
N2_1 C1_5 C6_5 C5_5 -177.65(12) . . . . ?
C2_5 C1_5 C6_5 C9_5 177.50(13) . . . . ?
N2_1 C1_5 C6_5 C9_5 0.58(18) . . . . ?
